data_7231324
loop_
_publ_author_name
'Das, Dinabandhu'
'Barbour, Leonard J.'

_publ_section_title
;
 Uniaxial negative thermal expansion induced by moiety twisting in an
 organic crystal
;
_journal_issue 35
_journal_name_full CrystEngComm
_journal_page_first 5123
_journal_paper_doi 10.1039/C8CE01169A
_journal_volume 20
_journal_year 2018
_chemical_formula_sum 'C14 H18 O2'
_chemical_formula_weight 218.28
_space_group_crystal_system trigonal
_space_group_IT_number 154
_space_group_name_Hall 'P 32 2"'
_space_group_name_H-M_alt 'P 32 2 1'
_symmetry_space_group_name_Hall 'P 32 2"'
_symmetry_space_group_name_H-M 'P 32 2 1'
_atom_sites_solution_hydrogens geom
_audit_creation_method SHELXL-2018/3
_audit_update_record
;
2018-07-12 deposited with the CCDC.
2018-08-07 downloaded from the CCDC.
;
_cell_angle_alpha 90
_cell_angle_beta 90
_cell_angle_gamma 120
_cell_formula_units_Z 3
_cell_length_a 14.014(3)
_cell_length_b 14.014(3)
_cell_length_c 6.5964(12)
_cell_measurement_reflns_used 2096
_cell_measurement_temperature 100(2)
_cell_measurement_theta_max 17.50
_cell_measurement_theta_min 2.91
_cell_volume 1121.9(4)
_computing_cell_refinement 'Bruker SMART APEX-II'
_computing_data_collection 'Bruker SMART APEX-II'
_computing_data_reduction 'Bruker SAINT '
_computing_molecular_graphics 'XSEED (Barbour 2017)'
_computing_structure_refinement 'SHELXL-2018/3 (Sheldrick, 2018)'
_computing_structure_solution 'SHELXS-97 (Sheldrick, 1990)'
_diffrn_ambient_temperature 100(2)
_diffrn_measured_fraction_theta_full 0.790
_diffrn_measured_fraction_theta_max 0.789
_diffrn_measurement_device_type 'Bruker APEX-II CCD'
_diffrn_measurement_method '\f and \w scans'
_diffrn_radiation_type MoK\a
_diffrn_radiation_wavelength 0.71073
_diffrn_reflns_av_R_equivalents 0.0916
_diffrn_reflns_av_unetI/netI 0.1296
_diffrn_reflns_Laue_measured_fraction_full 0.790
_diffrn_reflns_Laue_measured_fraction_max 0.789
_diffrn_reflns_limit_h_max 11
_diffrn_reflns_limit_h_min -14
_diffrn_reflns_limit_k_max 14
_diffrn_reflns_limit_k_min -10
_diffrn_reflns_limit_l_max 6
_diffrn_reflns_limit_l_min -5
_diffrn_reflns_number 3435
_diffrn_reflns_point_group_measured_fraction_full 0.703
_diffrn_reflns_point_group_measured_fraction_max 0.701
_diffrn_reflns_theta_full 23.728
_diffrn_reflns_theta_max 23.728
_diffrn_reflns_theta_min 1.678
_diffrn_source 'fine-focus sealed tube'
_exptl_absorpt_coefficient_mu 0.063
_exptl_absorpt_correction_type multi-scan
_exptl_absorpt_process_details SADABS
_exptl_crystal_colour colorless
_exptl_crystal_density_diffrn 0.969
_exptl_crystal_description needle
_exptl_crystal_F_000 354
_exptl_crystal_size_max 0.560
_exptl_crystal_size_mid 0.150
_exptl_crystal_size_min 0.110
_exptl_transmission_factor_max 0.993
_exptl_transmission_factor_min 0.989
_platon_squeeze_details ' ?'
_refine_diff_density_max 0.286
_refine_diff_density_min -0.249
_refine_diff_density_rms 0.066
_refine_ls_abs_structure_details
;
 Flack x determined using 139 quotients [(I+)-(I-)]/[(I+)+(I-)]
 (Parsons, Flack and Wagner, Acta Cryst. B69 (2013) 249-259).
;
_refine_ls_abs_structure_Flack 2.2(10)
_refine_ls_extinction_method none
_refine_ls_goodness_of_fit_ref 0.968
_refine_ls_hydrogen_treatment constr
_refine_ls_matrix_type full
_refine_ls_number_parameters 73
_refine_ls_number_reflns 813
_refine_ls_number_restraints 0
_refine_ls_restrained_S_all 0.968
_refine_ls_R_factor_all 0.1308
_refine_ls_R_factor_gt 0.0839
_refine_ls_shift/su_max 0.000
_refine_ls_shift/su_mean 0.000
_refine_ls_structure_factor_coef Fsqd
_refine_ls_weighting_details 'w=1/[\s^2^(Fo^2^)+(0.1520P)^2^] where P=(Fo^2^+2Fc^2^)/3'
_refine_ls_weighting_scheme calc
_refine_ls_wR_factor_gt 0.2217
_refine_ls_wR_factor_ref 0.2382
_reflns_Friedel_coverage 0.566
_reflns_Friedel_fraction_full 0.589
_reflns_Friedel_fraction_max 0.587
_reflns_number_gt 433
_reflns_number_total 813
_reflns_threshold_expression 'I > 2\s(I)'
_cod_data_source_file c8ce01169a3.cif
_cod_data_source_block 1_C6H6
_cod_depositor_comments 'Adding full bibliography for 7231324--7231340.cif.'
_cod_original_cell_volume 1121.9(5)
_cod_database_code 7231324
_shelx_shelxl_version_number 2018/3
_shelx_space_group_comment
;
The symmetry employed for this shelxl refinement is uniquely defined
by the following loop, which should always be used as a source of
symmetry information in preference to the above space-group names.
They are only intended as comments.
;
_shelx_estimated_absorpt_t_min 0.965
_shelx_estimated_absorpt_t_max 0.993

loop_
_space_group_symop_operation_xyz
'x, y, z'
'-y, x-y, z+2/3'
'-x+y, -x, z+1/3'
'x-y, -y, -z+1/3'
'-x, -x+y, -z+2/3'
'y, x, -z'

loop_
_atom_site_label
_atom_site_type_symbol
_atom_site_fract_x
_atom_site_fract_y
_atom_site_fract_z
_atom_site_U_iso_or_equiv
_atom_site_adp_type
_atom_site_occupancy
_atom_site_site_symmetry_order
_atom_site_calc_flag
_atom_site_refinement_flags_posn
_atom_site_refinement_flags_adp
O1 O 0.6801(4) 0.4045(5) 0.1674(9) 0.058(2) Uani 1 1 d . .
H1 H 0.683615 0.379185 0.280802 0.070 Uiso 1 1 calc R U
C1 C 0.7359(9) 0.5211(8) 0.1767(17) 0.059(3) Uani 1 1 d . .
C2 C 0.8557(10) 0.5715(9) 0.220(2) 0.071(3) Uani 1 1 d . .
H2A H 0.888009 0.650295 0.255737 0.085 Uiso 1 1 calc R U
H2B H 0.868298 0.532959 0.333801 0.085 Uiso 1 1 calc R U
C3 C 0.9042(12) 0.5592(10) 0.035(4) 0.118(6) Uani 1 1 d . .
H3B H 0.904909 0.488909 0.034776 0.141 Uiso 1 1 calc R U
H3A H 0.980707 0.620826 0.018313 0.141 Uiso 1 1 calc R U
C4 C 0.8236(13) 0.5605(11) -0.150(3) 0.119(5) Uani 1 1 d . .
H4A H 0.864061 0.626509 -0.236921 0.143 Uiso 1 1 calc R U
H4B H 0.795560 0.493762 -0.235791 0.143 Uiso 1 1 calc R U
C5 C 0.7289(8) 0.5628(8) -0.0379(18) 0.068(3) Uani 1 1 d . .
H5B H 0.657064 0.513250 -0.102822 0.082 Uiso 1 1 calc R U
H5A H 0.740182 0.638374 -0.032450 0.082 Uiso 1 1 calc R U
C6 C 0.6807(8) 0.5615(8) 0.3178(19) 0.055(3) Uani 1 1 d . .
C7 C 0.6423(8) 0.5988(9) 0.433(2) 0.060(3) Uani 1 1 d . .

loop_
_atom_site_aniso_label
_atom_site_aniso_U_11
_atom_site_aniso_U_22
_atom_site_aniso_U_33
_atom_site_aniso_U_23
_atom_site_aniso_U_13
_atom_site_aniso_U_12
O1 0.059(5) 0.052(5) 0.055(5) 0.004(3) 0.005(3) 0.021(4)
C1 0.057(8) 0.045(7) 0.068(9) 0.012(6) 0.002(7) 0.019(6)
C2 0.059(8) 0.062(7) 0.078(11) -0.010(7) -0.008(7) 0.020(6)
C3 0.097(11) 0.090(11) 0.17(2) -0.002(9) 0.018(12) 0.048(9)
C4 0.142(13) 0.089(9) 0.121(14) 0.007(9) 0.049(13) 0.055(9)
C5 0.079(8) 0.069(7) 0.056(8) 0.006(6) 0.017(7) 0.037(6)
C6 0.035(7) 0.050(8) 0.067(9) 0.007(7) 0.002(6) 0.014(5)
C7 0.050(7) 0.057(6) 0.073(12) 0.017(7) 0.000(6) 0.027(6)

loop_
_atom_type_symbol
_atom_type_description
_atom_type_scat_dispersion_real
_atom_type_scat_dispersion_imag
_atom_type_scat_source
C C 0.0033 0.0016 'International Tables Vol C Tables 4.2.6.8 and 6.1.1.4'
H H 0.0000 0.0000 'International Tables Vol C Tables 4.2.6.8 and 6.1.1.4'
O O 0.0106 0.0060 'International Tables Vol C Tables 4.2.6.8 and 6.1.1.4'

loop_
_geom_angle_atom_site_label_1
_geom_angle_atom_site_label_2
_geom_angle_atom_site_label_3
_geom_angle
_geom_angle_site_symmetry_3
C1 O1 H1 109.5 .
O1 C1 C2 113.4(9) .
O1 C1 C6 111.9(8) .
C2 C1 C6 112.1(9) .
O1 C1 C5 107.0(8) .
C2 C1 C5 105.4(9) .
C6 C1 C5 106.5(9) .
C3 C2 C1 105.4(12) .
C3 C2 H2A 110.7 .
C1 C2 H2A 110.7 .
C3 C2 H2B 110.7 .
C1 C2 H2B 110.7 .
H2A C2 H2B 108.8 .
C2 C3 C4 104.8(12) .
C2 C3 H3B 110.8 .
C4 C3 H3B 110.8 .
C2 C3 H3A 110.8 .
C4 C3 H3A 110.8 .
H3B C3 H3A 108.9 .
C5 C4 C3 104.2(13) .
C5 C4 H4A 110.9 .
C3 C4 H4A 110.9 .
C5 C4 H4B 110.9 .
C3 C4 H4B 110.9 .
H4A C4 H4B 108.9 .
C4 C5 C1 102.4(10) .
C4 C5 H5B 111.3 .
C1 C5 H5B 111.3 .
C4 C5 H5A 111.3 .
C1 C5 H5A 111.3 .
H5B C5 H5A 109.2 .
C7 C6 C1 176.3(11) .
C6 C7 C7 179.4(12) 6_556

loop_
_geom_bond_atom_site_label_1
_geom_bond_atom_site_label_2
_geom_bond_distance
_geom_bond_site_symmetry_2
O1 C1 1.416(11) .
O1 H1 0.8400 .
C1 C2 1.489(15) .
C1 C6 1.491(17) .
C1 C5 1.554(14) .
C2 C3 1.45(2) .
C2 H2A 0.9900 .
C2 H2B 0.9900 .
C3 C4 1.67(3) .
C3 H3B 0.9900 .
C3 H3A 0.9900 .
C4 C5 1.534(18) .
C4 H4A 0.9900 .
C4 H4B 0.9900 .
C5 H5B 0.9900 .
C5 H5A 0.9900 .
C6 C7 1.192(12) .
C7 C7 1.38(3) 6_556

loop_
_platon_squeeze_void_nr
_platon_squeeze_void_average_x
_platon_squeeze_void_average_y
_platon_squeeze_void_average_z
_platon_squeeze_void_volume
_platon_squeeze_void_count_electrons
1 0.000 0.000 -0.033 284.7 88.7
